data_7017638
loop_
_publ_author_name
'Yoo, In Young'
'Won Ryu, Dae'
'Hee Yoon, Jung'
'Ram Sohn, Ah'
'Soo Lim, Kwang'
'Ki Cho, Beong'
'Kwan Koh, Eui'
'Seop Hong, Chang'

_publ_section_title
;
 Syntheses, structures, and magnetic characterizations of cyanide-bridged
 Fe(III)Mn(III) chains constructed by mer-Fe(iii)tricyanide and Mn(iii)
 Schiff bases: Magnetostructural relationship.
;
_journal_issue 6
_journal_name_full 'Dalton transactions (Cambridge, England : 2003)'
_journal_page_first 1776
_journal_page_last 1785
_journal_paper_doi 10.1039/c1dt11293g
_journal_volume 41
_journal_year 2012
_chemical_formula_sum 'C38 H24 F2 Fe Mn N8 O3'
_chemical_formula_weight 789.44
_chemical_name_systematic
;
?
;
_space_group_IT_number 14
_symmetry_cell_setting monoclinic
_symmetry_space_group_name_Hall '-P 2yn'
_symmetry_space_group_name_H-M 'P 1 21/n 1'
_atom_sites_solution_hydrogens geom
_atom_sites_solution_primary direct
_atom_sites_solution_secondary difmap
_audit_creation_method SHELXL-97
_cell_angle_alpha 90.00
_cell_angle_beta 103.660(4)
_cell_angle_gamma 90.00
_cell_formula_units_Z 4
_cell_length_a 10.2408(9)
_cell_length_b 29.238(3)
_cell_length_c 10.9738(10)
_cell_measurement_reflns_used 3838
_cell_measurement_temperature 130(2)
_cell_measurement_theta_max 22.718
_cell_measurement_theta_min 2.363
_cell_volume 3192.8(5)
_computing_cell_refinement 'Bruker SMART APEXII'
_computing_data_collection 'Bruker SMART APEXII'
_computing_data_reduction 'Bruker SAINT'
_computing_molecular_graphics WingX
_computing_publication_material WingX
_computing_structure_refinement 'SHELXL-97 (Sheldrick, 1997)'
_computing_structure_solution SHELXTL
_diffrn_ambient_temperature 130(2)
_diffrn_measured_fraction_theta_full 0.975
_diffrn_measured_fraction_theta_max 0.975
_diffrn_measurement_device_type 'CCD area detector'
_diffrn_measurement_method 'omega scans'
_diffrn_radiation_monochromator graphite
_diffrn_radiation_source 'fine-focus sealed tube'
_diffrn_radiation_type MoK\a
_diffrn_radiation_wavelength 0.71073
_diffrn_reflns_av_R_equivalents 0.1326
_diffrn_reflns_av_sigmaI/netI 0.0988
_diffrn_reflns_limit_h_max 13
_diffrn_reflns_limit_h_min -13
_diffrn_reflns_limit_k_max 38
_diffrn_reflns_limit_k_min -38
_diffrn_reflns_limit_l_max 13
_diffrn_reflns_limit_l_min -13
_diffrn_reflns_number 52501
_diffrn_reflns_theta_full 28.26
_diffrn_reflns_theta_max 28.26
_diffrn_reflns_theta_min 1.39
_exptl_absorpt_coefficient_mu 0.917
_exptl_absorpt_correction_T_max 0.9660
_exptl_absorpt_correction_T_min 0.8414
_exptl_absorpt_correction_type multi-scan
_exptl_absorpt_process_details SADABS
_exptl_crystal_colour brown
_exptl_crystal_density_diffrn 1.642
_exptl_crystal_density_method 'not measured'
_exptl_crystal_description plate
_exptl_crystal_F_000 1604
_exptl_crystal_size_max 0.20
_exptl_crystal_size_mid 0.18
_exptl_crystal_size_min 0.04
_refine_diff_density_max 2.446
_refine_diff_density_min -0.962
_refine_diff_density_rms 0.105
_refine_ls_extinction_method none
_refine_ls_goodness_of_fit_ref 1.038
_refine_ls_hydrogen_treatment constr
_refine_ls_matrix_type full
_refine_ls_number_parameters 478
_refine_ls_number_reflns 7711
_refine_ls_number_restraints 0
_refine_ls_restrained_S_all 1.038
_refine_ls_R_factor_all 0.1313
_refine_ls_R_factor_gt 0.0715
_refine_ls_shift/su_max 0.000
_refine_ls_shift/su_mean 0.000
_refine_ls_structure_factor_coef Fsqd
_refine_ls_weighting_details 'calc w=1/[\s^2^(Fo^2^)+(0.0432P)^2^+9.1760P] where P=(Fo^2^+2Fc^2^)/3'
_refine_ls_weighting_scheme calc
_refine_ls_wR_factor_gt 0.1274
_refine_ls_wR_factor_ref 0.1489
_reflns_number_gt 4781
_reflns_number_total 7711
_reflns_threshold_expression >2sigma(I)
_cod_data_source_file c1dt11293g.txt
_cod_data_source_block complex3
_cod_original_cell_volume 3192.9(5)
_cod_original_sg_symbol_H-M P2(1)/n
_cod_database_code 7017638

loop_
_symmetry_equiv_pos_as_xyz
'x, y, z'
'-x+1/2, y+1/2, -z+1/2'
'-x, -y, -z'
'x-1/2, -y-1/2, z-1/2'

loop_
_atom_site_label
_atom_site_type_symbol
_atom_site_fract_x
_atom_site_fract_y
_atom_site_fract_z
_atom_site_U_iso_or_equiv
_atom_site_adp_type
_atom_site_occupancy
_atom_site_symmetry_multiplicity
_atom_site_calc_flag
_atom_site_refinement_flags
Fe1 Fe 0.54326(6) 0.10550(2) 0.72248(6) 0.02069(17) Uani 1 1 d .
C2 C 0.3566(4) 0.08505(14) 0.6898(4) 0.0209(9) Uani 1 1 d .
C1 C 0.5623(4) 0.06942(15) 0.5767(5) 0.0247(10) Uani 1 1 d .
C3 C 0.7347(5) 0.11779(14) 0.7380(4) 0.0209(9) Uani 1 1 d .
C4 C 0.4461(5) 0.16522(16) 0.5041(4) 0.0243(10) Uani 1 1 d .
H4 H 0.4500 0.1387 0.4549 0.029 Uiso 1 1 calc R
C5 C 0.4018(5) 0.20490(16) 0.4445(5) 0.0289(11) Uani 1 1 d .
H5 H 0.3705 0.2053 0.3558 0.035 Uiso 1 1 calc R
C6 C 0.4023(4) 0.24571(15) 0.5140(4) 0.0224(10) Uani 1 1 d .
C7 C 0.3656(5) 0.28837(16) 0.4580(5) 0.0276(11) Uani 1 1 d .
H7 H 0.3376 0.2905 0.3693 0.033 Uiso 1 1 calc R
C8 C 0.3698(5) 0.32647(16) 0.5286(5) 0.0281(11) Uani 1 1 d .
H8 H 0.3454 0.3552 0.4894 0.034 Uiso 1 1 calc R
C9 C 0.4101(5) 0.32357(17) 0.6602(5) 0.0345(12) Uani 1 1 d .
H9 H 0.4121 0.3505 0.7090 0.041 Uiso 1 1 calc R
C10 C 0.4460(5) 0.28312(16) 0.7184(5) 0.0275(11) Uani 1 1 d .
H10 H 0.4728 0.2819 0.8073 0.033 Uiso 1 1 calc R
C11 C 0.4437(4) 0.24249(15) 0.6466(4) 0.0221(10) Uani 1 1 d .
C12 C 0.4812(4) 0.19911(15) 0.7013(4) 0.0210(9) Uani 1 1 d .
C13 C 0.5153(4) 0.18831(16) 0.8402(4) 0.0242(10) Uani 1 1 d .
C14 C 0.5634(4) 0.12147(16) 0.9768(4) 0.0250(10) Uani 1 1 d .
C15 C 0.5584(5) 0.13941(18) 1.0927(5) 0.0324(12) Uani 1 1 d .
H15 H 0.5334 0.1704 1.0996 0.039 Uiso 1 1 calc R
C16 C 0.5904(5) 0.1116(2) 1.1993(5) 0.0390(13) Uani 1 1 d .
H16 H 0.5845 0.1242 1.2776 0.047 Uiso 1 1 calc R
C17 C 0.6299(5) 0.0671(2) 1.1956(5) 0.0393(14) Uani 1 1 d .
H17 H 0.6526 0.0494 1.2702 0.047 Uiso 1 1 calc R
C18 C 0.6366(4) 0.04750(17) 1.0778(5) 0.0309(12) Uani 1 1 d .
C19 C 0.6702(5) 0.00139(18) 1.0621(5) 0.0379(14) Uani 1 1 d .
H19 H 0.6949 -0.0184 1.1325 0.046 Uiso 1 1 calc R
C20 C 0.6668(5) -0.01423(17) 0.9451(5) 0.0352(13) Uani 1 1 d .
H20 H 0.6903 -0.0451 0.9337 0.042 Uiso 1 1 calc R
C21 C 0.6290(4) 0.01457(16) 0.8409(5) 0.0306(11) Uani 1 1 d .
H21 H 0.6256 0.0026 0.7598 0.037 Uiso 1 1 calc R
C22 C 0.6001(4) 0.07500(16) 0.9704(4) 0.0241(10) Uani 1 1 d .
N2 N 0.2475(4) 0.07382(13) 0.6768(4) 0.0247(9) Uani 1 1 d .
N1 N 0.5785(4) 0.05114(14) 0.4884(4) 0.0344(10) Uani 1 1 d .
N3 N 0.8484(4) 0.12097(13) 0.7525(4) 0.0232(8) Uani 1 1 d .
N4 N 0.4847(3) 0.16168(12) 0.6298(3) 0.0220(8) Uani 1 1 d .
N5 N 0.5336(3) 0.14289(13) 0.8598(3) 0.0223(8) Uani 1 1 d .
N6 N 0.5979(4) 0.05788(13) 0.8519(4) 0.0237(8) Uani 1 1 d .
O1 O 0.5222(3) 0.21796(11) 0.9220(3) 0.0308(8) Uani 1 1 d .
Mn1 Mn 0.05091(6) 0.09346(2) 0.73288(6) 0.01516(16) Uani 1 1 d .
C23 C 0.1659(4) 0.17108(14) 0.8852(4) 0.0215(10) Uani 1 1 d .
C24 C 0.2186(4) 0.18868(15) 1.0061(4) 0.0242(10) Uani 1 1 d .
H24 H 0.2377 0.1685 1.0758 0.029 Uiso 1 1 calc R
C25 C 0.2430(5) 0.23484(16) 1.0250(5) 0.0303(11) Uani 1 1 d .
H25 H 0.2784 0.2466 1.1068 0.036 Uiso 1 1 calc R
C26 C 0.2149(5) 0.26364(16) 0.9223(5) 0.0335(12) Uani 1 1 d .
C27 C 0.1653(5) 0.24872(15) 0.8042(5) 0.0290(11) Uani 1 1 d .
H27 H 0.1483 0.2698 0.7363 0.035 Uiso 1 1 calc R
C28 C 0.1389(4) 0.20178(15) 0.7818(4) 0.0230(10) Uani 1 1 d .
C29 C 0.0888(4) 0.18736(15) 0.6541(4) 0.0228(10) Uani 1 1 d .
H29 H 0.0808 0.2099 0.5904 0.027 Uiso 1 1 calc R
C30 C 0.0162(5) 0.13326(16) 0.4870(4) 0.0254(10) Uani 1 1 d .
H30A H 0.0953 0.1210 0.4605 0.031 Uiso 1 1 calc R
H30B H -0.0172 0.1604 0.4351 0.031 Uiso 1 1 calc R
C31 C -0.0932(4) 0.09710(15) 0.4697(4) 0.0235(10) Uani 1 1 d .
H31A H -0.1812 0.1117 0.4663 0.028 Uiso 1 1 calc R
H31B H -0.0990 0.0804 0.3901 0.028 Uiso 1 1 calc R
C32 C -0.1195(4) 0.02631(14) 0.5691(4) 0.0184(9) Uani 1 1 d .
H32 H -0.1779 0.0185 0.4909 0.022 Uiso 1 1 calc R
C33 C -0.1053(4) -0.00622(14) 0.6696(4) 0.0191(9) Uani 1 1 d .
C34 C -0.1829(4) -0.04664(15) 0.6473(4) 0.0237(10) Uani 1 1 d .
H34 H -0.2441 -0.0515 0.5686 0.028 Uiso 1 1 calc R
C35 C -0.1689(5) -0.07837(15) 0.7395(5) 0.0269(11) Uani 1 1 d .
C36 C -0.0800(4) -0.07370(15) 0.8544(4) 0.0238(10) Uani 1 1 d .
H36 H -0.0712 -0.0971 0.9158 0.029 Uiso 1 1 calc R
C37 C -0.0043(4) -0.03444(14) 0.8787(4) 0.0199(9) Uani 1 1 d .
H37 H 0.0588 -0.0312 0.9570 0.024 Uiso 1 1 calc R
C38 C -0.0185(4) 0.00099(14) 0.7897(4) 0.0179(9) Uani 1 1 d .
N7 N 0.0541(3) 0.14610(12) 0.6200(3) 0.0197(8) Uani 1 1 d .
N8 N -0.0592(3) 0.06511(12) 0.5768(3) 0.0159(7) Uani 1 1 d .
O2 O 0.1462(3) 0.12614(10) 0.8738(3) 0.0197(6) Uani 1 1 d .
O3 O 0.0480(3) 0.03942(10) 0.8233(3) 0.0203(7) Uani 1 1 d .
F1 F 0.2417(3) 0.30953(9) 0.9438(3) 0.0469(8) Uani 1 1 d .
F2 F -0.2462(3) -0.11743(9) 0.7182(3) 0.0405(8) Uani 1 1 d .

loop_
_atom_site_aniso_label
_atom_site_aniso_U_11
_atom_site_aniso_U_22
_atom_site_aniso_U_33
_atom_site_aniso_U_23
_atom_site_aniso_U_13
_atom_site_aniso_U_12
Fe1 0.0153(3) 0.0238(3) 0.0235(4) -0.0011(3) 0.0055(3) 0.0009(3)
C2 0.023(2) 0.021(2) 0.018(2) -0.0018(18) 0.0025(18) 0.0040(18)
C1 0.017(2) 0.027(2) 0.031(3) -0.004(2) 0.008(2) -0.0025(18)
C3 0.027(3) 0.019(2) 0.016(2) -0.0022(18) 0.0041(18) 0.0006(18)
C4 0.031(3) 0.024(2) 0.018(3) 0.0003(19) 0.007(2) 0.0013(19)
C5 0.036(3) 0.029(3) 0.019(3) -0.001(2) 0.002(2) -0.001(2)
C6 0.018(2) 0.028(2) 0.021(3) 0.001(2) 0.0037(18) 0.0004(18)
C7 0.024(2) 0.031(3) 0.026(3) 0.007(2) 0.002(2) 0.002(2)
C8 0.027(3) 0.028(3) 0.030(3) 0.004(2) 0.007(2) 0.002(2)
C9 0.043(3) 0.026(3) 0.037(3) 0.001(2) 0.015(2) 0.002(2)
C10 0.033(3) 0.028(3) 0.021(3) -0.006(2) 0.006(2) -0.003(2)
C11 0.017(2) 0.025(2) 0.026(3) 0.0022(19) 0.0071(19) -0.0009(17)
C12 0.013(2) 0.030(2) 0.020(2) -0.0018(19) 0.0036(17) -0.0028(18)
C13 0.017(2) 0.031(3) 0.025(3) 0.001(2) 0.0060(19) 0.0043(19)
C14 0.018(2) 0.031(3) 0.025(3) 0.007(2) 0.0025(19) -0.0011(19)
C15 0.029(3) 0.040(3) 0.027(3) -0.001(2) 0.003(2) -0.009(2)
C16 0.040(3) 0.051(3) 0.025(3) -0.002(3) 0.004(2) -0.011(3)
C17 0.033(3) 0.052(4) 0.028(3) 0.013(3) -0.003(2) -0.012(3)
C18 0.014(2) 0.038(3) 0.037(3) 0.013(2) -0.001(2) -0.005(2)
C19 0.018(2) 0.044(3) 0.048(4) 0.026(3) 0.002(2) -0.001(2)
C20 0.028(3) 0.030(3) 0.051(4) 0.015(3) 0.017(3) 0.008(2)
C21 0.021(2) 0.032(3) 0.041(3) 0.009(2) 0.012(2) 0.005(2)
C22 0.011(2) 0.035(3) 0.024(3) 0.006(2) 0.0000(18) -0.0042(18)
N2 0.019(2) 0.031(2) 0.023(2) 0.0020(17) 0.0046(16) 0.0038(16)
N1 0.033(2) 0.035(2) 0.034(3) -0.010(2) 0.006(2) -0.0005(19)
N3 0.018(2) 0.027(2) 0.025(2) -0.0050(17) 0.0062(16) -0.0003(16)
N4 0.0182(19) 0.025(2) 0.024(2) -0.0025(16) 0.0062(16) -0.0010(15)
N5 0.0162(18) 0.027(2) 0.023(2) 0.0026(17) 0.0044(16) 0.0024(15)
N6 0.0174(19) 0.025(2) 0.028(2) 0.0073(17) 0.0045(16) 0.0012(15)
O1 0.037(2) 0.0311(18) 0.0250(19) -0.0068(15) 0.0080(15) 0.0011(15)
Mn1 0.0137(3) 0.0165(3) 0.0146(3) 0.0022(3) 0.0021(2) -0.0004(3)
C23 0.012(2) 0.022(2) 0.031(3) -0.002(2) 0.0070(19) -0.0023(17)
C24 0.019(2) 0.027(2) 0.027(3) -0.005(2) 0.0056(19) -0.0046(18)
C25 0.027(3) 0.027(3) 0.037(3) -0.008(2) 0.007(2) -0.006(2)
C26 0.034(3) 0.019(2) 0.049(4) -0.009(2) 0.013(3) -0.008(2)
C27 0.028(3) 0.021(2) 0.040(3) 0.005(2) 0.011(2) -0.0026(19)
C28 0.018(2) 0.020(2) 0.032(3) -0.001(2) 0.010(2) -0.0030(17)
C29 0.021(2) 0.022(2) 0.025(3) 0.0058(19) 0.0047(19) 0.0016(18)
C30 0.028(3) 0.030(3) 0.018(2) 0.006(2) 0.006(2) 0.003(2)
C31 0.027(2) 0.026(2) 0.016(2) 0.0048(19) 0.0041(18) 0.0038(19)
C32 0.016(2) 0.024(2) 0.015(2) -0.0034(18) 0.0040(17) 0.0041(17)
C33 0.019(2) 0.020(2) 0.020(2) -0.0031(18) 0.0075(18) -0.0004(17)
C34 0.022(2) 0.025(2) 0.022(2) -0.006(2) 0.0002(19) -0.0027(18)
C35 0.034(3) 0.018(2) 0.030(3) -0.006(2) 0.009(2) -0.0075(19)
C36 0.030(3) 0.020(2) 0.023(3) 0.0045(19) 0.010(2) 0.0006(18)
C37 0.021(2) 0.019(2) 0.020(2) -0.0010(18) 0.0057(18) 0.0012(17)
C38 0.014(2) 0.018(2) 0.023(2) -0.0035(18) 0.0067(18) 0.0000(16)
N7 0.0178(18) 0.0221(19) 0.019(2) 0.0036(16) 0.0044(15) 0.0017(15)
N8 0.0145(17) 0.0218(18) 0.0123(18) 0.0038(14) 0.0047(14) 0.0063(14)
O2 0.0196(15) 0.0192(15) 0.0188(16) -0.0009(13) 0.0014(12) -0.0033(12)
O3 0.0231(16) 0.0196(16) 0.0157(16) 0.0039(12) -0.0001(13) -0.0050(12)
F1 0.058(2) 0.0198(15) 0.061(2) -0.0094(14) 0.0109(17) -0.0119(14)
F2 0.0533(19) 0.0264(15) 0.0368(18) -0.0004(13) 0.0007(15) -0.0200(14)

loop_
_atom_type_symbol
_atom_type_description
_atom_type_scat_dispersion_real
_atom_type_scat_dispersion_imag
_atom_type_scat_source
C C 0.0033 0.0016 'International Tables Vol C Tables 4.2.6.8 and 6.1.1.4'
H H 0.0000 0.0000 'International Tables Vol C Tables 4.2.6.8 and 6.1.1.4'
N N 0.0061 0.0033 'International Tables Vol C Tables 4.2.6.8 and 6.1.1.4'
O O 0.0106 0.0060 'International Tables Vol C Tables 4.2.6.8 and 6.1.1.4'
F F 0.0171 0.0103 'International Tables Vol C Tables 4.2.6.8 and 6.1.1.4'
Mn Mn 0.3368 0.7283 'International Tables Vol C Tables 4.2.6.8 and 6.1.1.4'
Fe Fe 0.3463 0.8444 'International Tables Vol C Tables 4.2.6.8 and 6.1.1.4'

loop_
_geom_angle_atom_site_label_1
_geom_angle_atom_site_label_2
_geom_angle_atom_site_label_3
_geom_angle
_geom_angle_site_symmetry_1
_geom_angle_site_symmetry_3
N5 Fe1 N4 82.01(16) . .
N5 Fe1 C2 95.22(17) . .
N4 Fe1 C2 89.72(16) . .
N5 Fe1 C3 93.69(16) . .
N4 Fe1 C3 93.95(16) . .
C2 Fe1 C3 170.76(18) . .
N5 Fe1 C1 176.11(17) . .
N4 Fe1 C1 96.02(18) . .
C2 Fe1 C1 88.11(18) . .
C3 Fe1 C1 83.08(18) . .
N5 Fe1 N6 83.86(16) . .
N4 Fe1 N6 165.85(16) . .
C2 Fe1 N6 90.85(17) . .
C3 Fe1 N6 87.66(16) . .
C1 Fe1 N6 98.13(18) . .
N2 C2 Fe1 176.5(4) . .
N1 C1 Fe1 174.7(4) . .
N3 C3 Fe1 173.5(4) . .
N4 C4 C5 123.0(4) . .
C4 C5 C6 120.2(4) . .
C7 C6 C5 123.2(4) . .
C7 C6 C11 119.5(4) . .
C5 C6 C11 117.3(4) . .
C8 C7 C6 120.9(5) . .
C7 C8 C9 120.0(4) . .
C10 C9 C8 121.2(5) . .
C9 C10 C11 120.1(5) . .
C12 C11 C6 118.7(4) . .
C12 C11 C10 123.0(4) . .
C6 C11 C10 118.3(4) . .
N4 C12 C11 121.3(4) . .
N4 C12 C13 112.6(4) . .
C11 C12 C13 126.1(4) . .
O1 C13 N5 126.2(4) . .
O1 C13 C12 122.9(4) . .
N5 C13 C12 110.8(4) . .
C15 C14 N5 128.8(4) . .
C15 C14 C22 118.4(4) . .
N5 C14 C22 112.8(4) . .
C14 C15 C16 119.7(5) . .
C17 C16 C15 122.8(5) . .
C16 C17 C18 119.1(5) . .
C22 C18 C19 118.0(5) . .
C22 C18 C17 118.0(5) . .
C19 C18 C17 123.9(5) . .
C20 C19 C18 119.0(5) . .
C19 C20 C21 120.8(5) . .
N6 C21 C20 122.0(5) . .
N6 C22 C18 121.5(4) . .
N6 C22 C14 116.5(4) . .
C18 C22 C14 122.0(5) . .
C2 N2 Mn1 141.6(3) . .
C3 N3 Mn1 151.4(3) . 1_655
C4 N4 C12 119.4(4) . .
C4 N4 Fe1 125.4(3) . .
C12 N4 Fe1 115.2(3) . .
C13 N5 C14 125.4(4) . .
C13 N5 Fe1 118.3(3) . .
C14 N5 Fe1 115.7(3) . .
C21 N6 C22 118.7(4) . .
C21 N6 Fe1 130.2(3) . .
C22 N6 Fe1 111.0(3) . .
O3 Mn1 O2 93.61(13) . .
O3 Mn1 N7 173.32(14) . .
O2 Mn1 N7 92.15(14) . .
O3 Mn1 N8 91.61(13) . .
O2 Mn1 N8 173.91(13) . .
N7 Mn1 N8 82.84(14) . .
O3 Mn1 N3 96.84(13) . 1_455
O2 Mn1 N3 92.84(13) . 1_455
N7 Mn1 N3 86.24(14) . 1_455
N8 Mn1 N3 83.42(13) . 1_455
O3 Mn1 N2 93.18(13) . .
O2 Mn1 N2 91.72(13) . .
N7 Mn1 N2 83.25(14) . .
N8 Mn1 N2 91.12(13) . .
N3 Mn1 N2 168.69(14) 1_455 .
O2 C23 C24 117.7(4) . .
O2 C23 C28 123.5(4) . .
C24 C23 C28 118.7(4) . .
C25 C24 C23 121.0(5) . .
C24 C25 C26 118.6(5) . .
C27 C26 F1 119.6(5) . .
C27 C26 C25 123.0(4) . .
F1 C26 C25 117.3(5) . .
C26 C27 C28 119.7(5) . .
C27 C28 C23 118.9(4) . .
C27 C28 C29 117.7(4) . .
C23 C28 C29 123.4(4) . .
N7 C29 C28 124.7(4) . .
N7 C30 C31 108.5(4) . .
N8 C31 C30 108.2(3) . .
N8 C32 C33 125.0(4) . .
C34 C33 C38 119.2(4) . .
C34 C33 C32 118.0(4) . .
C38 C33 C32 122.8(4) . .
C35 C34 C33 119.1(4) . .
C34 C35 C36 123.1(4) . .
C34 C35 F2 119.1(4) . .
C36 C35 F2 117.8(4) . .
C37 C36 C35 118.7(4) . .
C36 C37 C38 121.2(4) . .
O3 C38 C37 118.0(4) . .
O3 C38 C33 123.7(4) . .
C37 C38 C33 118.3(4) . .
C29 N7 C30 121.3(4) . .
C29 N7 Mn1 126.2(3) . .
C30 N7 Mn1 112.5(3) . .
C32 N8 C31 119.2(4) . .
C32 N8 Mn1 126.1(3) . .
C31 N8 Mn1 113.5(3) . .
C23 O2 Mn1 128.0(3) . .
C38 O3 Mn1 130.0(3) . .

loop_
_geom_bond_atom_site_label_1
_geom_bond_atom_site_label_2
_geom_bond_distance
_geom_bond_site_symmetry_2
Fe1 N5 1.883(4) .
Fe1 N4 1.951(4) .
Fe1 C2 1.953(5) .
Fe1 C3 1.961(5) .
Fe1 C1 1.964(5) .
Fe1 N6 1.973(4) .
C2 N2 1.140(5) .
C1 N1 1.153(6) .
C3 N3 1.141(5) .
C4 N4 1.346(6) .
C4 C5 1.356(6) .
C5 C6 1.416(6) .
C6 C7 1.402(6) .
C6 C11 1.419(6) .
C7 C8 1.352(7) .
C8 C9 1.407(7) .
C9 C10 1.353(7) .
C10 C11 1.423(6) .
C11 C12 1.417(6) .
C12 N4 1.353(6) .
C12 C13 1.514(6) .
C13 O1 1.238(5) .
C13 N5 1.351(6) .
C14 C15 1.388(7) .
C14 N5 1.396(6) .
C14 C22 1.416(6) .
C15 C16 1.398(7) .
C16 C17 1.368(8) .
C17 C18 1.430(8) .
C18 C22 1.402(6) .
C18 C19 1.412(7) .
C19 C20 1.355(8) .
C20 C21 1.399(7) .
C21 N6 1.318(6) .
C22 N6 1.388(6) .
N2 Mn1 2.313(4) .
N3 Mn1 2.281(4) 1_655
Mn1 O3 1.870(3) .
Mn1 O2 1.883(3) .
Mn1 N7 1.981(4) .
Mn1 N8 1.995(3) .
Mn1 N3 2.281(4) 1_455
C23 O2 1.331(5) .
C23 C24 1.406(6) .
C23 C28 1.421(6) .
C24 C25 1.379(6) .
C25 C26 1.382(7) .
C26 C27 1.348(7) .
C26 F1 1.379(5) .
C27 C28 1.409(6) .
C28 C29 1.437(6) .
C29 N7 1.288(5) .
C30 N7 1.467(6) .
C30 C31 1.519(6) .
C31 N8 1.478(5) .
C32 N8 1.285(5) .
C32 C33 1.438(6) .
C33 C34 1.412(6) .
C33 C38 1.420(6) .
C34 C35 1.355(6) .
C35 C36 1.377(6) .
C35 F2 1.378(5) .
C36 C37 1.376(6) .
C37 C38 1.408(6) .
C38 O3 1.321(5) .
